data_9013680
loop_
_publ_author_name
'Andreozzi, G. B.'
'Ballirano, P.'
'Gianfagna, A.'
'Mazziotti-Tagliani S'
'Pacella, A.'

_publ_section_title
;Structural and spectroscopic characterization of a suite of fibrous
 amphiboles with high environmental and health relevance from Biancaville
 (Sicily, Italy) Locality: Biancaville, Sicily, Italy Sample Name: Sample 3
;
_journal_name_full 'American Mineralogist'
_journal_page_first 1333
_journal_page_last 1340
_journal_paper_doi 10.2138/am.2009.3214
_journal_volume 94
_journal_year 2009
_chemical_compound_source 'Biancaville, Sicily, Italy'
_chemical_formula_sum 'Al0.4 Ca1.4 Fe0.42 K0.1 Mg4.74 Mn0.06 Na1.32 O24 Si7.6'
_chemical_name_mineral Fluoro-edenite
_space_group_IT_number 12
_symmetry_space_group_name_Hall '-C 2y'
_symmetry_space_group_name_H-M 'C 1 2/m 1'
_cell_angle_alpha 90
_cell_angle_beta 104.596
_cell_angle_gamma 90
_cell_formula_units_Z 2
_cell_length_a 9.8272
_cell_length_b 17.9899
_cell_length_c 5.2756
_cell_volume 902.575
_database_code_amcsd 0004977
_exptl_crystal_density_diffrn 3.093
_cod_original_formula_sum 'O24 (Si7.6 Al.4) Mg4.74 Fe.42 Ca1.4 Na1.32 Mn.06 K.1'
_cod_database_code 9013680

loop_
_space_group_symop_operation_xyz
x,y,z
1/2+x,1/2+y,z
x,-y,z
1/2+x,1/2-y,z
-x,y,-z
1/2-x,1/2+y,-z
-x,-y,-z
1/2-x,1/2-y,-z

loop_
_atom_site_label
_atom_site_fract_x
_atom_site_fract_y
_atom_site_fract_z
_atom_site_occupancy
_atom_site_U_iso_or_equiv
_atom_site_type_symbol
_atom_site_attached_hydrogens
O1 0.11210 0.08488 0.21960 1.00000 0.01000 O 0
O2 0.11680 0.17076 0.72790 1.00000 0.01000 O 0
O3 0.10160 0.00000 0.71360 1.00000 0.01000 O 0
O4 0.36140 0.24898 0.79820 1.00000 0.01000 O 0
O5 0.34920 0.13333 0.10060 1.00000 0.01000 O 0
O6 0.34340 0.11831 0.59830 1.00000 0.01000 O 0
O7 0.34540 0.00000 0.28300 1.00000 0.01000 O 0
SiT1 0.28044 0.08421 0.29710 0.95000 0.00500 Si 0
AlT1 0.28044 0.08421 0.29710 0.05000 0.00500 Al 0
SiT2 0.28837 0.17102 0.80570 0.95000 0.00500 Si 0
AlT2 0.28837 0.17102 0.80570 0.05000 0.00500 Al 0
MgM1 0.00000 0.08670 0.50000 0.94000 0.00600 Mg 0
Fe3+M1 0.00000 0.08670 0.50000 0.06000 0.00600 Fe 0
MgM2 0.00000 0.17833 0.00000 0.85000 0.00600 Mg 0
Fe2+M2 0.00000 0.17833 0.00000 0.02000 0.00600 Fe 0
Fe3+M2 0.00000 0.17833 0.00000 0.13000 0.00600 Fe 0
MgM3 0.00000 0.00000 0.00000 1.00000 0.00600 Mg 0
CaM4 0.00000 0.27751 0.50000 0.70000 0.01100 Ca 0
NaM4 0.00000 0.27751 0.50000 0.19000 0.01100 Na 0
MnM4 0.00000 0.27751 0.50000 0.03000 0.01100 Mn 0
MgM4 0.00000 0.27751 0.50000 0.08000 0.01100 Mg 0
KA 0.00000 0.50000 0.00000 0.10000 0.02000 K 0
NaA(m) 0.04430 0.50000 0.13100 0.47000 0.03000 Na 0

loop_
_cod_changelog_entry_id
_cod_changelog_entry_author
_cod_changelog_entry_date
_cod_changelog_entry_text
1
;cod-tools version 3.8.0
Id: cif_guess_AMCSD_atom_types 9581 2023-05-17 12:35:41Z saulius
;
2023-05-23T09:25:10+03:00
;Derived atom types and hydrogen counts
from atom names that follow the AMCSD naming convention
(Wat == water, O-H == hydroxyl).
;

loop_
_cod_related_entry_id
_cod_related_entry_database
_cod_related_entry_code
1 AMCSD 0004977
